data_4340101
loop_
_publ_author_name
'Chen, Jin-Xiang'
'Chen, Ming'
'Ding, Ni-Ni'
'Chen, Wen-Hua'
'Zhang, Wen-Hua'
'Hor, T. S. Andy'
'Young, David J.'

_publ_section_title
;
 Transmetalation of a Dodecahedral Na9 Aggregate-Based Polymer: A Facile
 Route to Water Stable Cu(II) Coordination Networks.
;
_journal_issue 14
_journal_name_full 'Inorganic chemistry'
_journal_page_first 7446
_journal_page_last 7454
_journal_paper_doi 10.1021/ic500789w
_journal_volume 53
_journal_year 2014
_chemical_formula_moiety 'C30 H24 Cu3 N2 O16'
_chemical_formula_sum 'C30 H24 Cu3 N2 O16'
_chemical_formula_weight 859.13
_chemical_name_systematic
; 
 ? 
;
_space_group_IT_number 14
_symmetry_cell_setting monoclinic
_symmetry_space_group_name_Hall '-P 2ybc'
_symmetry_space_group_name_H-M 'P 1 21/c 1'
_atom_sites_solution_hydrogens geom
_atom_sites_solution_primary direct
_atom_sites_solution_secondary difmap
_audit_creation_method SHELXL-97
_audit_update_record
;
2014-06-01 # Formatted by publCIF
;
_cell_angle_alpha 90.00
_cell_angle_beta 91.169(2)
_cell_angle_gamma 90.00
_cell_formula_units_Z 2
_cell_length_a 26.3279(18)
_cell_length_b 6.8162(5)
_cell_length_c 8.1902(6)
_cell_measurement_reflns_used 6630
_cell_measurement_temperature 123(2)
_cell_measurement_theta_max 68.99
_cell_measurement_theta_min 3.51
_cell_volume 1469.48(18)
_computing_structure_refinement 'SHELXL-97 (Sheldrick, 2008)'
_computing_structure_solution 'SHELXS-97 (Sheldrick, 2008)'
_diffrn_ambient_temperature 123(2)
_diffrn_measured_fraction_theta_full 0.988
_diffrn_measured_fraction_theta_max 0.988
_diffrn_measurement_device_type 'Bruker ApexII'
_diffrn_measurement_method 'phi and omega scans'
_diffrn_radiation_monochromator graphite
_diffrn_radiation_source 'fine-focus sealed tube'
_diffrn_radiation_type CuK\a
_diffrn_radiation_wavelength 1.54178
_diffrn_reflns_av_R_equivalents 0.0399
_diffrn_reflns_av_sigmaI/netI 0.0394
_diffrn_reflns_limit_h_max 30
_diffrn_reflns_limit_h_min -30
_diffrn_reflns_limit_k_max 7
_diffrn_reflns_limit_k_min -6
_diffrn_reflns_limit_l_max 9
_diffrn_reflns_limit_l_min -9
_diffrn_reflns_number 9805
_diffrn_reflns_theta_full 63.68
_diffrn_reflns_theta_max 63.68
_diffrn_reflns_theta_min 1.68
_diffrn_standards_decay_% 0
_diffrn_standards_interval_count 0
_diffrn_standards_interval_time 0
_diffrn_standards_number 0
_exptl_absorpt_coefficient_mu 3.312
_exptl_absorpt_correction_T_max 0.9367
_exptl_absorpt_correction_T_min 0.3509
_exptl_absorpt_correction_type multi-scan
_exptl_absorpt_process_details 'SADABS, (Sheldrick 2008)'
_exptl_crystal_colour blue
_exptl_crystal_density_diffrn 1.942
_exptl_crystal_density_method 'not measured'
_exptl_crystal_description prism
_exptl_crystal_F_000 866
_exptl_crystal_size_max 0.40
_exptl_crystal_size_mid 0.20
_exptl_crystal_size_min 0.02
_refine_diff_density_max 3.830
_refine_diff_density_min -1.498
_refine_diff_density_rms 0.163
_refine_ls_extinction_method none
_refine_ls_goodness_of_fit_ref 1.115
_refine_ls_hydrogen_treatment mixed
_refine_ls_matrix_type full
_refine_ls_number_parameters 202
_refine_ls_number_reflns 2391
_refine_ls_number_restraints 4
_refine_ls_restrained_S_all 1.114
_refine_ls_R_factor_all 0.0742
_refine_ls_R_factor_gt 0.0714
_refine_ls_shift/su_max 0.000
_refine_ls_shift/su_mean 0.000
_refine_ls_structure_factor_coef Fsqd
_refine_ls_weighting_details 'calc w=1/[\s^2^(Fo^2^)+(0.1147P)^2^+7.0581P] where P=(Fo^2^+2Fc^2^)/3'
_refine_ls_weighting_scheme calc
_refine_ls_wR_factor_gt 0.2063
_refine_ls_wR_factor_ref 0.2103
_reflns_number_gt 2193
_reflns_number_total 2391
_reflns_threshold_expression >2sigma(I)
_cod_data_source_file ic500789w_si_002.cif
_cod_data_source_block cpx3
_cod_depositor_comments 'Adding full bibliography for 4340099--4340103.cif.'
_cod_original_sg_symbol_H-M P2(1)/c
_cod_database_code 4340101

loop_
_symmetry_equiv_pos_as_xyz
'x, y, z'
'-x, y+1/2, -z+1/2'
'-x, -y, -z'
'x, -y-1/2, z-1/2'

loop_
_atom_site_label
_atom_site_type_symbol
_atom_site_fract_x
_atom_site_fract_y
_atom_site_fract_z
_atom_site_U_iso_or_equiv
_atom_site_adp_type
_atom_site_occupancy
_atom_site_symmetry_multiplicity
_atom_site_calc_flag
_atom_site_refinement_flags
Cu1 Cu 0.00024(2) 0.25332(9) -0.75057(8) 0.0246(4) Uani 1 1 d .
Cu2 Cu -0.5000 0.0000 0.0000 0.0140(3) Uani 1 2 d S
O1 O -0.0120(2) 0.5027(5) -0.6733(7) 0.0510(16) Uani 1 1 d D
H1O H -0.0310 0.5060 -0.5897 0.061 Uiso 1 1 d RD
O1W O -0.54552(11) -0.1489(5) -0.1426(3) 0.0194(7) Uani 1 1 d D
H1W1 H -0.5350 -0.1809 -0.2351 0.023 Uiso 1 1 d RD
H2W1 H -0.5770 -0.1219 -0.1461 0.023 Uiso 1 1 d RD
O2 O -0.05237(15) 0.1673(6) -0.5999(5) 0.0371(10) Uani 1 1 d .
O4 O -0.44350(12) -0.0161(4) -0.1448(4) 0.0140(3) Uani 1 1 d .
O5 O -0.47401(10) -0.1686(4) -0.3708(3) 0.0140(3) Uani 1 1 d .
O6 O -0.27762(12) -0.0153(4) -0.8088(4) 0.0140(3) Uani 1 1 d .
O7 O -0.35911(12) 0.0251(4) -0.8686(4) 0.0140(3) Uani 1 1 d .
N1 N -0.30090(15) -0.0014(4) -0.3195(5) 0.0108(8) Uani 1 1 d .
C1 C -0.0706(2) 0.0042(6) -0.5613(7) 0.0225(12) Uani 1 1 d .
C2 C -0.1172(2) 0.0063(6) -0.4586(6) 0.0181(11) Uani 1 1 d .
C3 C -0.13933(18) -0.1680(8) -0.4083(6) 0.0230(11) Uani 1 1 d .
H3 H -0.1240 -0.2899 -0.4343 0.028 Uiso 1 1 calc R
C4 C -0.18335(18) -0.1644(8) -0.3210(6) 0.0238(11) Uani 1 1 d .
H4 H -0.1981 -0.2842 -0.2861 0.029 Uiso 1 1 calc R
C5 C -0.20658(19) 0.0125(6) -0.2833(6) 0.0182(11) Uani 1 1 d .
C6 C -0.18386(18) 0.1878(8) -0.3317(6) 0.0222(11) Uani 1 1 d .
H6 H -0.1990 0.3097 -0.3045 0.027 Uiso 1 1 calc R
C7 C -0.13979(18) 0.1846(8) -0.4182(6) 0.0226(11) Uani 1 1 d .
H7 H -0.1246 0.3044 -0.4508 0.027 Uiso 1 1 calc R
C8 C -0.2572(2) 0.0155(7) -0.2002(6) 0.0207(11) Uani 1 1 d .
H8A H -0.2586 -0.0945 -0.1215 0.025 Uiso 1 1 calc R
H8B H -0.2604 0.1394 -0.1382 0.025 Uiso 1 1 calc R
C9 C -0.29415(18) 0.0007(5) -0.4827(6) 0.0132(10) Uani 1 1 d .
H9 H -0.2608 0.0130 -0.5234 0.016 Uiso 1 1 calc R
C10 C -0.33471(18) -0.0147(6) -0.5917(6) 0.0122(10) Uani 1 1 d .
C11 C -0.38252(17) -0.0451(7) -0.5306(5) 0.0151(9) Uani 1 1 d .
H11 H -0.4108 -0.0639 -0.6029 0.018 Uiso 1 1 calc R
C12 C -0.38918(17) -0.0481(7) -0.3624(5) 0.0144(9) Uani 1 1 d .
C13 C -0.34764(18) -0.0201(6) -0.2587(6) 0.0129(10) Uani 1 1 d .
H13 H -0.3522 -0.0141 -0.1441 0.016 Uiso 1 1 calc R
C14 C -0.32262(19) -0.0004(5) -0.7745(6) 0.0122(10) Uani 1 1 d .
C15 C -0.44068(15) -0.0829(7) -0.2895(5) 0.0140(3) Uani 1 1 d .
O3 O -0.05322(14) -0.1606(6) -0.5999(5) 0.0349(10) Uani 1 1 d .

loop_
_atom_site_aniso_label
_atom_site_aniso_U_11
_atom_site_aniso_U_22
_atom_site_aniso_U_33
_atom_site_aniso_U_23
_atom_site_aniso_U_13
_atom_site_aniso_U_12
Cu1 0.0214(6) 0.0181(6) 0.0351(6) 0.0010(3) 0.0155(4) 0.0008(3)
Cu2 0.0097(5) 0.0245(6) 0.0081(5) -0.0013(3) 0.0064(3) -0.0017(3)
O1 0.075(4) 0.020(2) 0.061(3) -0.0004(16) 0.056(3) -0.0004(16)
O1W 0.0168(15) 0.0271(18) 0.0144(15) -0.0038(12) 0.0047(12) -0.0008(13)
O2 0.030(2) 0.025(2) 0.058(3) -0.0005(18) 0.0349(19) -0.0022(16)
O4 0.0097(5) 0.0245(6) 0.0081(5) -0.0013(3) 0.0064(3) -0.0017(3)
O5 0.0097(5) 0.0245(6) 0.0081(5) -0.0013(3) 0.0064(3) -0.0017(3)
O6 0.0097(5) 0.0245(6) 0.0081(5) -0.0013(3) 0.0064(3) -0.0017(3)
O7 0.0097(5) 0.0245(6) 0.0081(5) -0.0013(3) 0.0064(3) -0.0017(3)
N1 0.013(2) 0.012(2) 0.0078(19) 0.0005(11) 0.0031(16) 0.0012(12)
C1 0.015(3) 0.022(3) 0.031(3) -0.0005(17) 0.009(2) 0.0002(16)
C2 0.015(3) 0.020(3) 0.019(3) -0.0002(16) 0.005(2) -0.0001(15)
C3 0.017(2) 0.025(3) 0.028(3) 0.001(2) 0.0073(19) 0.005(2)
C4 0.016(2) 0.030(3) 0.025(3) 0.005(2) 0.0056(19) -0.006(2)
C5 0.011(2) 0.033(3) 0.011(2) -0.0002(16) 0.0014(19) -0.0010(16)
C6 0.016(2) 0.027(3) 0.024(2) -0.004(2) 0.0068(18) 0.004(2)
C7 0.017(2) 0.025(3) 0.026(3) 0.000(2) 0.0067(19) -0.005(2)
C8 0.014(3) 0.036(3) 0.013(2) -0.0010(17) 0.004(2) -0.0006(17)
C9 0.011(2) 0.018(3) 0.011(2) 0.0002(14) 0.0082(19) 0.0000(14)
C10 0.014(2) 0.012(2) 0.010(2) -0.0003(14) 0.0041(18) 0.0014(14)
C11 0.016(2) 0.017(2) 0.012(2) -0.0027(18) 0.0050(17) 0.0029(18)
C12 0.016(2) 0.0148(19) 0.012(2) 0.0011(17) 0.0049(17) 0.0022(18)
C13 0.015(2) 0.012(2) 0.012(2) -0.0002(15) 0.0071(18) 0.0017(15)
C14 0.019(3) 0.010(2) 0.008(2) -0.0012(13) 0.0045(19) -0.0003(14)
C15 0.0097(5) 0.0245(6) 0.0081(5) -0.0013(3) 0.0064(3) -0.0017(3)
O3 0.029(2) 0.023(2) 0.054(2) -0.0009(17) 0.0306(18) 0.0018(16)

loop_
_atom_type_symbol
_atom_type_description
_atom_type_scat_dispersion_real
_atom_type_scat_dispersion_imag
_atom_type_scat_source
C C 0.0181 0.0091 'International Tables Vol C Tables 4.2.6.8 and 6.1.1.4'
H H 0.0000 0.0000 'International Tables Vol C Tables 4.2.6.8 and 6.1.1.4'
Cu Cu -1.9646 0.5888 'International Tables Vol C Tables 4.2.6.8 and 6.1.1.4'
N N 0.0311 0.0180 'International Tables Vol C Tables 4.2.6.8 and 6.1.1.4'
O O 0.0492 0.0322 'International Tables Vol C Tables 4.2.6.8 and 6.1.1.4'

loop_
_geom_angle_atom_site_label_1
_geom_angle_atom_site_label_2
_geom_angle_atom_site_label_3
_geom_angle
_geom_angle_site_symmetry_1
_geom_angle_site_symmetry_3
O1 Cu1 O1 179.44(8) . 2_543
O1 Cu1 O2 85.92(18) . .
O1 Cu1 O2 93.52(18) 2_543 .
O1 Cu1 O3 94.02(18) . 2_553
O1 Cu1 O3 86.54(18) 2_543 2_553
O2 Cu1 O3 179.61(16) . 2_553
O4 Cu2 O4 180.00(19) . 3_455
O4 Cu2 O1W 94.29(12) . .
O4 Cu2 O1W 85.71(12) 3_455 .
O4 Cu2 O1W 85.71(12) . 3_455
O4 Cu2 O1W 94.29(12) 3_455 3_455
O1W Cu2 O1W 180.0(2) . 3_455
Cu1 O1 Cu1 134.8(3) . 2_553
Cu1 O1 H1O 114.1 . .
Cu1 O1 H1O 110.5 2_553 .
Cu2 O1W H1W1 117.8 . .
Cu2 O1W H2W1 119.8 . .
H1W1 O1W H2W1 111.5 . .
C1 O2 Cu1 134.6(4) . .
C15 O4 Cu2 130.9(3) . .
C13 N1 C9 120.5(4) . .
C13 N1 C8 117.5(4) . .
C9 N1 C8 122.0(4) . .
O2 C1 O3 125.9(5) . .
O2 C1 C2 117.0(4) . .
O3 C1 C2 117.1(4) . .
C3 C2 C7 119.4(5) . .
C3 C2 C1 120.7(4) . .
C7 C2 C1 119.8(4) . .
C4 C3 C2 120.2(5) . .
C4 C3 H3 119.9 . .
C2 C3 H3 119.9 . .
C3 C4 C5 120.7(5) . .
C3 C4 H4 119.7 . .
C5 C4 H4 119.7 . .
C4 C5 C6 119.1(5) . .
C4 C5 C8 120.6(4) . .
C6 C5 C8 120.2(4) . .
C7 C6 C5 120.3(5) . .
C7 C6 H6 119.8 . .
C5 C6 H6 119.8 . .
C6 C7 C2 120.3(5) . .
C6 C7 H7 119.8 . .
C2 C7 H7 119.8 . .
N1 C8 C5 112.2(4) . .
N1 C8 H8A 109.2 . .
C5 C8 H8A 109.2 . .
N1 C8 H8B 109.2 . .
C5 C8 H8B 109.2 . .
H8A C8 H8B 107.9 . .
N1 C9 C10 121.5(4) . .
N1 C9 H9 119.3 . .
C10 C9 H9 119.3 . .
C9 C10 C11 118.4(4) . .
C9 C10 C14 116.8(4) . .
C11 C10 C14 124.8(4) . .
C10 C11 C12 119.7(4) . .
C10 C11 H11 120.2 . .
C12 C11 H11 120.2 . .
C13 C12 C11 119.4(4) . .
C13 C12 C15 118.9(4) . .
C11 C12 C15 121.7(4) . .
N1 C13 C12 120.3(4) . .
N1 C13 H13 119.9 . .
C12 C13 H13 119.9 . .
O6 C14 O7 127.8(4) . .
O6 C14 C10 115.9(4) . .
O7 C14 C10 116.3(4) . .
O5 C15 O4 128.0(4) . .
O5 C15 C12 119.6(4) . .
O4 C15 C12 112.4(4) . .
C1 O3 Cu1 133.7(3) . 2_543

loop_
_geom_bond_atom_site_label_1
_geom_bond_atom_site_label_2
_geom_bond_distance
_geom_bond_site_symmetry_2
Cu1 O1 1.844(3) .
Cu1 O1 1.847(3) 2_543
Cu1 O2 1.963(4) .
Cu1 O3 1.964(3) 2_553
Cu2 O4 1.924(3) .
Cu2 O4 1.924(3) 3_455
Cu2 O1W 1.943(3) .
Cu2 O1W 1.943(3) 3_455
O1 Cu1 1.847(3) 2_553
O1 H1O 0.8565 .
O1W H1W1 0.8411 .
O1W H2W1 0.8479 .
O2 C1 1.254(6) .
O4 C15 1.273(5) .
O5 C15 1.237(5) .
O6 C14 1.228(6) .
O7 C14 1.232(6) .
N1 C13 1.343(6) .
N1 C9 1.352(6) .
N1 C8 1.499(6) .
C1 O3 1.256(6) .
C1 C2 1.502(7) .
C2 C3 1.389(7) .
C2 C7 1.396(7) .
C3 C4 1.374(7) .
C3 H3 0.9500 .
C4 C5 1.390(7) .
C4 H4 0.9500 .
C5 C6 1.397(7) .
C5 C8 1.509(7) .
C6 C7 1.372(7) .
C6 H6 0.9500 .
C7 H7 0.9500 .
C8 H8A 0.9900 .
C8 H8B 0.9900 .
C9 C10 1.382(7) .
C9 H9 0.9500 .
C10 C11 1.380(7) .
C10 C14 1.540(6) .
C11 C12 1.392(6) .
C11 H11 0.9500 .
C12 C13 1.384(7) .
C12 C15 1.511(6) .
C13 H13 0.9500 .
O3 Cu1 1.964(3) 2_543
